data_7043425
loop_
_publ_author_name
'Marti-Rujas, javier'
'Guo, Fang'
'Wang, Zhen'
'Zhang, Jinjing'
'Li, Hai Tao'
'Famulari, Antonino'

_publ_section_title
;
 Insights on the electron-donating and withdrawing effect of the
 functional groups on mechanochemical dehydrochlorination reactions
;
_journal_name_full 'Dalton Trans.'
_journal_paper_doi 10.1039/C7DT01710C
_journal_year 2017
_chemical_formula_moiety 'Cl4 Co, C34 H30 F12 N2'
_chemical_formula_sum 'C34 H30 Cl4 Co F12 N2'
_chemical_formula_weight 895.33
_chemical_name_systematic
;
 ? 
;
_space_group_crystal_system monoclinic
_space_group_IT_number 14
_space_group_name_Hall '-P 2ybc'
_space_group_name_H-M_alt 'P 1 21/c 1'
_symmetry_space_group_name_Hall '-P 2ybc'
_symmetry_space_group_name_H-M 'P 1 21/c 1'
_atom_sites_solution_hydrogens mixed
_audit_creation_date 2017-05-30
_audit_creation_method
;
Olex2 1.2-beta
(compiled 2017.03.28 svn.r3405 for OlexSys, GUI svn.r5337)
;
_audit_update_record
;
2017-06-10 deposited with the CCDC.
2017-06-23 downloaded from the CCDC.
;
_cell_angle_alpha 90
_cell_angle_beta 96.075(5)
_cell_angle_gamma 90
_cell_formula_units_Z 4
_cell_length_a 15.184(5)
_cell_length_b 9.121(3)
_cell_length_c 28.925(10)
_cell_measurement_reflns_used 5492
_cell_measurement_temperature 173.15
_cell_measurement_theta_max 25.191
_cell_measurement_theta_min 2.342
_cell_volume 3983(2)
_computing_cell_refinement 'SAINT v7.68A (Bruker, 2009)'
_computing_data_collection 'Bruker XSCANS'
_computing_data_reduction 'SAINT v7.68A (Bruker, 2009)'
_computing_molecular_graphics 'Olex2 (Dolomanov et al., 2009)'
_computing_publication_material 'Olex2 (Dolomanov et al., 2009)'
_computing_structure_refinement 'ShelXL (Sheldrick, 2015)'
_computing_structure_solution 'SHELXS-97 (Sheldrick, 1990)'
_diffrn_ambient_temperature 173.15
_diffrn_measured_fraction_theta_full 0.989
_diffrn_measured_fraction_theta_max 0.989
_diffrn_measurement_device_type 'Bruker P4'
_diffrn_measurement_method '\w scans'
_diffrn_radiation_monochromator graphite
_diffrn_radiation_type MoK\a
_diffrn_radiation_wavelength 0.71073
_diffrn_reflns_av_R_equivalents 0.0332
_diffrn_reflns_av_unetI/netI 0.0381
_diffrn_reflns_Laue_measured_fraction_full 0.989
_diffrn_reflns_Laue_measured_fraction_max 0.989
_diffrn_reflns_limit_h_max 17
_diffrn_reflns_limit_h_min -18
_diffrn_reflns_limit_k_max 11
_diffrn_reflns_limit_k_min -11
_diffrn_reflns_limit_l_max 35
_diffrn_reflns_limit_l_min -28
_diffrn_reflns_number 21381
_diffrn_reflns_point_group_measured_fraction_full 0.989
_diffrn_reflns_point_group_measured_fraction_max 0.989
_diffrn_reflns_theta_full 25.242
_diffrn_reflns_theta_max 26.000
_diffrn_reflns_theta_min 2.056
_exptl_absorpt_coefficient_mu 0.782
_exptl_absorpt_correction_type none
_exptl_crystal_colour blue
_exptl_crystal_colour_primary blue
_exptl_crystal_density_diffrn 1.493
_exptl_crystal_density_method 'not measured'
_exptl_crystal_description block
_exptl_crystal_F_000 1804
_exptl_crystal_size_max 0.27
_exptl_crystal_size_mid 0.21
_exptl_crystal_size_min 0.13
_refine_diff_density_max 0.550
_refine_diff_density_min -0.392
_refine_diff_density_rms 0.056
_refine_ls_extinction_method none
_refine_ls_goodness_of_fit_ref 1.029
_refine_ls_hydrogen_treatment mixed
_refine_ls_matrix_type full
_refine_ls_number_parameters 597
_refine_ls_number_reflns 7750
_refine_ls_number_restraints 180
_refine_ls_restrained_S_all 1.039
_refine_ls_R_factor_all 0.0825
_refine_ls_R_factor_gt 0.0592
_refine_ls_shift/su_max 0.000
_refine_ls_shift/su_mean 0.000
_refine_ls_structure_factor_coef Fsqd
_refine_ls_weighting_details 'w=1/[\s^2^(Fo^2^)+(0.0411P)^2^+6.6739P] where P=(Fo^2^+2Fc^2^)/3'
_refine_ls_weighting_scheme calc
_refine_ls_wR_factor_gt 0.1308
_refine_ls_wR_factor_ref 0.1383
_reflns_Friedel_coverage 0.000
_reflns_number_gt 5509
_reflns_number_total 7750
_reflns_threshold_expression 'I > 2\s(I)'
_cod_data_source_file c7dt01710c2.cif
_cod_data_source_block 4
_cod_database_code 7043425
_shelx_shelxl_version_number 2014/7
_shelx_space_group_comment
;
The symmetry employed for this shelxl refinement is uniquely defined
by the following loop, which should always be used as a source of
symmetry information in preference to the above space-group names.
They are only intended as comments.
;
_olex2_refinement_description
;
1. Fixed Uiso
 At 1.2 times of:
  All C(H) groups, All C(H,H) groups
2. Uiso/Uaniso restraints and constraints
F7 \\sim F7A \\sim F8 \\sim F8A \\sim F9 \\sim F9A: within 2A with sigma of
0.01 and sigma for terminal atoms of 0.02
F4 \\sim F4A \\sim F5 \\sim F5A \\sim F6 \\sim F6A: within 2A with sigma of
0.01 and sigma for terminal atoms of 0.02
F1 \\sim F1A \\sim F2 \\sim F2A \\sim F3 \\sim F3A: within 2A with sigma of
0.01 and sigma for terminal atoms of 0.02
F10 \\sim F10A \\sim F11 \\sim F11A \\sim F12 \\sim F12A: within 2A with sigma
of 0.01 and sigma for terminal atoms of 0.02
Uanis(F6) \\sim Ueq, Uanis(F5) \\sim Ueq, Uanis(F4) \\sim Ueq: with sigma of
0.1 and sigma for terminal atoms of 0.2
Uanis(F8) \\sim Ueq, Uanis(F9) \\sim Ueq, Uanis(F7) \\sim Ueq: with sigma of
0.1 and sigma for terminal atoms of 0.2
3. Others
 Sof(F7A)=Sof(F8A)=Sof(F9A)=1-FVAR(1)
 Sof(F7)=Sof(F8)=Sof(F9)=FVAR(1)
 Sof(F4A)=Sof(F5A)=Sof(F6A)=1-FVAR(2)
 Sof(F4)=Sof(F5)=Sof(F6)=FVAR(2)
 Sof(F1A)=Sof(F2A)=Sof(F3A)=1-FVAR(3)
 Sof(F1)=Sof(F2)=Sof(F3)=FVAR(3)
 Fixed Sof: F10(0.5) F10A(0.5) F11(0.5) F11A(0.5) F12(0.5) F12A(0.5)
4.a Secondary CH2 refined with riding coordinates:
 C2(H2A,H2B), C19(H19A,H19B), C11(H11A,H11B), C3(H3A,H3B), C1(H1A,H1B),
 C27(H27A,H27B)
4.b Aromatic/amide H refined with riding coordinates:
 C29(H29), C33(H33), C21(H21), C9(H9), C5(H5), C17(H17), C13(H13), C8(H8),
 C16(H16), C32(H32), C6(H6), C30(H30), C14(H14), C25(H25), C24(H24), C22(H22)
;
_olex2_submission_special_instructions 'No special instructions were received'

loop_
_space_group_symop_operation_xyz
'x, y, z'
'-x, y+1/2, -z+1/2'
'-x, -y, -z'
'x, -y-1/2, z-1/2'

loop_
_atom_site_label
_atom_site_type_symbol
_atom_site_fract_x
_atom_site_fract_y
_atom_site_fract_z
_atom_site_U_iso_or_equiv
_atom_site_adp_type
_atom_site_occupancy
_atom_site_site_symmetry_order
_atom_site_calc_flag
_atom_site_refinement_flags_posn
_atom_site_refinement_flags_adp
_atom_site_refinement_flags_occupancy
_atom_site_disorder_assembly
_atom_site_disorder_group
Co2 Co 0.06228(3) 0.87356(6) 0.34786(2) 0.04725(16) Uani 1 1 d . . . . .
Cl1 Cl 0.18736(7) 1.01526(12) 0.35767(4) 0.0664(3) Uani 1 1 d . . . . .
Cl2 Cl 0.03971(9) 0.74104(12) 0.41088(4) 0.0680(3) Uani 1 1 d . . . . .
Cl4 Cl 0.07020(8) 0.72764(13) 0.28489(3) 0.0618(3) Uani 1 1 d . . . . .
Cl13 Cl -0.05856(7) 1.02076(12) 0.32996(4) 0.0623(3) Uani 1 1 d . . . . .
F1 F -0.4728(14) 0.290(2) 0.3954(7) 0.128(5) Uani 0.567(14) 1 d . U P A 1
F1A F -0.4771(15) 0.354(2) 0.3874(10) 0.114(5) Uani 0.433(14) 1 d . U P A 2
F2 F -0.5033(6) 0.3221(13) 0.3212(5) 0.106(3) Uani 0.567(14) 1 d . U P A 1
F2A F -0.4928(11) 0.238(2) 0.3263(7) 0.139(5) Uani 0.433(14) 1 d . U P A 2
F3 F -0.4583(6) 0.1178(11) 0.3452(6) 0.140(4) Uani 0.567(14) 1 d . U P A 1
F3A F -0.4323(8) 0.1297(17) 0.3847(7) 0.140(4) Uani 0.433(14) 1 d . U P A 2
F4 F 0.2019(7) -0.0508(12) 0.5592(4) 0.157(4) Uani 0.651(11) 1 d . U P B 1
F4A F 0.2567(19) -0.034(3) 0.5333(10) 0.166(6) Uani 0.349(11) 1 d . U P B 2
F5 F 0.2592(11) 0.1645(15) 0.5790(5) 0.177(5) Uani 0.651(11) 1 d . U P B 1
F5A F 0.2056(15) 0.091(3) 0.5855(7) 0.160(6) Uani 0.349(11) 1 d . U P B 2
F6 F 0.3023(7) 0.0506(19) 0.5229(4) 0.167(4) Uani 0.651(11) 1 d . U P B 1
F6A F 0.3068(14) 0.162(3) 0.5498(9) 0.168(6) Uani 0.349(11) 1 d . U P B 2
F7 F 0.5158(17) 0.183(3) 0.1416(10) 0.126(6) Uani 0.43(3) 1 d . U P C 1
F7A F 0.5236(14) 0.125(2) 0.1441(8) 0.123(5) Uani 0.57(3) 1 d . U P C 2
F8 F 0.5670(16) 0.067(3) 0.2022(11) 0.140(6) Uani 0.43(3) 1 d . U P C 1
F8A F 0.5799(11) 0.122(3) 0.2141(6) 0.137(5) Uani 0.57(3) 1 d . U P C 2
F9 F 0.5724(11) 0.293(3) 0.2056(10) 0.134(5) Uani 0.43(3) 1 d . U P C 1
F9A F 0.5544(11) 0.3277(18) 0.1777(8) 0.137(5) Uani 0.57(3) 1 d . U P C 2
F10 F 0.4046(14) 0.513(4) 0.5182(9) 0.156(7) Uani 0.5 1 d . U P D 1
F10A F 0.3686(15) 0.470(3) 0.5222(8) 0.147(6) Uani 0.5 1 d . U P D 2
F11 F 0.3864(12) 0.7354(18) 0.4974(5) 0.163(5) Uani 0.5 1 d . U P D 1
F11A F 0.4368(10) 0.663(2) 0.4944(5) 0.160(5) Uani 0.5 1 d . U P D 2
F12 F 0.2721(15) 0.625(3) 0.5158(8) 0.139(6) Uani 0.5 1 d . U P D 1
F12A F 0.3079(17) 0.670(3) 0.5140(9) 0.155(7) Uani 0.5 1 d . U P D 2
N1 N 0.17935(19) 0.3026(3) 0.29811(10) 0.0382(7) Uani 1 1 d . . . . .
H1 H 0.195(2) 0.229(4) 0.3158(12) 0.035(10) Uiso 1 1 d . . . . .
N2 N -0.02024(19) 0.3441(4) 0.36496(10) 0.0402(7) Uani 1 1 d . . . . .
H2 H -0.031(2) 0.255(4) 0.3599(11) 0.025(9) Uiso 1 1 d . . . . .
C4 C 0.2649(2) 0.2173(5) 0.23258(13) 0.0473(9) Uani 1 1 d . . . . .
C2 C 0.0858(2) 0.3402(4) 0.30576(12) 0.0411(8) Uani 1 1 d . . . . .
H2A H 0.0469 0.2568 0.2954 0.049 Uiso 1 1 calc R . . . .
H2B H 0.0665 0.4260 0.2863 0.049 Uiso 1 1 calc R . . . .
C19 C -0.0340(2) 0.3629(5) 0.41587(12) 0.0467(9) Uani 1 1 d . . . . .
H19A H -0.0344 0.4689 0.4232 0.056 Uiso 1 1 calc R . . . .
H19B H -0.0928 0.3228 0.4210 0.056 Uiso 1 1 calc R . . . .
C28 C -0.1801(2) 0.3970(4) 0.33868(13) 0.0458(9) Uani 1 1 d . . . . .
C20 C 0.0351(2) 0.2893(4) 0.44857(12) 0.0456(9) Uani 1 1 d . . . . .
C12 C 0.2684(2) 0.4709(5) 0.35494(13) 0.0449(9) Uani 1 1 d . . . . .
C11 C 0.2423(2) 0.4298(4) 0.30471(13) 0.0485(9) Uani 1 1 d . . . . .
H11A H 0.2146 0.5160 0.2882 0.058 Uiso 1 1 calc R . . . .
H11B H 0.2966 0.4055 0.2901 0.058 Uiso 1 1 calc R . . . .
C3 C 0.1761(2) 0.2348(5) 0.24949(12) 0.0482(9) Uani 1 1 d . . . . .
H3A H 0.1475 0.1374 0.2499 0.058 Uiso 1 1 calc R . . . .
H3B H 0.1390 0.2974 0.2273 0.058 Uiso 1 1 calc R . . . .
C1 C 0.0739(2) 0.3749(4) 0.35632(12) 0.0427(8) Uani 1 1 d . . . . .
H1A H 0.1148 0.3139 0.3772 0.051 Uiso 1 1 calc R . . . .
H1B H 0.0881 0.4792 0.3629 0.051 Uiso 1 1 calc R . . . .
C29 C -0.2295(3) 0.4752(5) 0.36794(13) 0.0552(10) Uani 1 1 d . . . . .
H29 H -0.2048 0.5586 0.3841 0.066 Uiso 1 1 calc R . . . .
C33 C -0.2187(3) 0.2797(5) 0.31359(15) 0.0582(11) Uani 1 1 d . . . . .
H33 H -0.1863 0.2288 0.2922 0.070 Uiso 1 1 calc R . . . .
C27 C -0.0853(2) 0.4372(4) 0.33416(13) 0.0489(9) Uani 1 1 d . . . . .
H27A H -0.0759 0.5417 0.3425 0.059 Uiso 1 1 calc R . . . .
H27B H -0.0735 0.4250 0.3014 0.059 Uiso 1 1 calc R . . . .
C21 C 0.0396(3) 0.1384(5) 0.45205(14) 0.0596(11) Uani 1 1 d . . . . .
H21 H -0.0022 0.0802 0.4334 0.072 Uiso 1 1 calc R . . . .
C9 C 0.2888(3) 0.3069(5) 0.19752(14) 0.0585(11) Uani 1 1 d . . . . .
H9 H 0.2479 0.3773 0.1839 0.070 Uiso 1 1 calc R . . . .
C23 C 0.1622(3) 0.1543(6) 0.51028(15) 0.0679(13) Uani 1 1 d . . . . .
C5 C 0.3245(3) 0.1120(5) 0.25146(14) 0.0596(11) Uani 1 1 d . . . . .
H5 H 0.3083 0.0461 0.2746 0.072 Uiso 1 1 calc R . . . .
C17 C 0.2594(3) 0.6133(5) 0.36875(15) 0.0587(11) Uani 1 1 d . . . . .
H17 H 0.2338 0.6838 0.3472 0.070 Uiso 1 1 calc R . . . .
C13 C 0.3067(3) 0.3686(5) 0.38599(15) 0.0571(10) Uani 1 1 d . . . . .
H13 H 0.3137 0.2701 0.3764 0.069 Uiso 1 1 calc R . . . .
C8 C 0.3719(3) 0.2954(6) 0.18204(16) 0.0693(13) Uani 1 1 d . . . . .
H8 H 0.3869 0.3553 0.1572 0.083 Uiso 1 1 calc R . . . .
C15 C 0.3237(3) 0.5509(7) 0.44481(17) 0.0804(16) Uani 1 1 d . . . . .
C16 C 0.2873(3) 0.6550(6) 0.41371(18) 0.0750(14) Uani 1 1 d . . . . .
H16 H 0.2816 0.7540 0.4232 0.090 Uiso 1 1 calc R . . . .
C10 C 0.5217(4) 0.1896(9) 0.1857(3) 0.101(2) Uani 1 1 d . . . . .
C7 C 0.4320(3) 0.1978(6) 0.20261(17) 0.0668(13) Uani 1 1 d . . . . .
C32 C -0.3041(3) 0.2365(5) 0.31949(17) 0.0673(13) Uani 1 1 d . . . . .
H32 H -0.3302 0.1558 0.3024 0.081 Uiso 1 1 calc R . . . .
C6 C 0.4081(3) 0.1044(6) 0.23603(18) 0.0759(14) Uani 1 1 d . . . . .
H6 H 0.4492 0.0332 0.2490 0.091 Uiso 1 1 calc R . . . .
C30 C -0.3157(3) 0.4310(6) 0.37358(15) 0.0681(13) Uani 1 1 d . . . . .
H30 H -0.3498 0.4841 0.3936 0.082 Uiso 1 1 calc R . . . .
C14 C 0.3349(3) 0.4101(6) 0.43128(17) 0.0735(14) Uani 1 1 d . . . . .
H14 H 0.3619 0.3404 0.4527 0.088 Uiso 1 1 calc R . . . .
C31 C -0.3510(3) 0.3109(6) 0.35014(17) 0.0654(12) Uani 1 1 d . . . . .
C25 C 0.0956(3) 0.3722(5) 0.47621(14) 0.0595(11) Uani 1 1 d . . . . .
H25 H 0.0941 0.4761 0.4741 0.071 Uiso 1 1 calc R . . . .
C24 C 0.1581(3) 0.3043(6) 0.50686(16) 0.0744(14) Uani 1 1 d . . . . .
H24 H 0.1992 0.3622 0.5260 0.089 Uiso 1 1 calc R . . . .
C22 C 0.1039(3) 0.0703(5) 0.48230(15) 0.0679(13) Uani 1 1 d . . . . .
H22 H 0.1074 -0.0337 0.4836 0.081 Uiso 1 1 calc R . . . .
C18 C 0.3551(7) 0.5971(12) 0.4936(3) 0.129(3) Uani 1 1 d . . . . .
C34 C -0.4421(4) 0.2572(11) 0.3579(3) 0.110(2) Uani 1 1 d . . . . .
C26 C 0.2288(6) 0.0805(12) 0.5441(3) 0.115(3) Uani 1 1 d . . . . .

loop_
_atom_site_aniso_label
_atom_site_aniso_U_11
_atom_site_aniso_U_22
_atom_site_aniso_U_33
_atom_site_aniso_U_23
_atom_site_aniso_U_13
_atom_site_aniso_U_12
Co2 0.0522(3) 0.0399(3) 0.0497(3) 0.0040(2) 0.0055(2) -0.0022(2)
Cl1 0.0580(6) 0.0493(6) 0.0902(8) 0.0162(6) 0.0004(6) -0.0097(5)
Cl2 0.1008(9) 0.0483(6) 0.0584(6) 0.0064(5) 0.0243(6) -0.0051(6)
Cl4 0.0735(7) 0.0641(7) 0.0462(6) -0.0028(5) -0.0009(5) 0.0148(6)
Cl13 0.0553(6) 0.0427(6) 0.0860(8) -0.0039(5) -0.0065(5) 0.0024(5)
F1 0.085(6) 0.182(14) 0.123(7) 0.007(9) 0.042(5) -0.034(9)
F1A 0.054(5) 0.154(13) 0.139(10) -0.001(10) 0.039(6) -0.011(8)
F2 0.045(3) 0.124(8) 0.145(6) 0.009(6) -0.012(3) -0.001(5)
F2A 0.081(8) 0.167(13) 0.164(9) -0.003(12) -0.014(7) -0.027(10)
F3 0.082(5) 0.103(6) 0.237(11) 0.008(8) 0.024(6) -0.031(4)
F3A 0.088(7) 0.147(9) 0.188(11) 0.057(9) 0.035(7) -0.026(6)
F4 0.169(8) 0.138(7) 0.151(7) 0.082(6) -0.043(6) 0.024(6)
F4A 0.149(12) 0.161(12) 0.176(11) 0.032(10) -0.043(10) 0.066(10)
F5 0.197(12) 0.198(9) 0.112(7) -0.029(7) -0.094(8) 0.054(8)
F5A 0.183(13) 0.210(14) 0.074(8) 0.034(9) -0.041(9) 0.036(12)
F6 0.105(6) 0.219(12) 0.171(8) 0.017(8) -0.013(6) 0.075(7)
F6A 0.126(10) 0.201(12) 0.162(12) 0.008(11) -0.055(9) 0.055(10)
F7 0.086(7) 0.191(15) 0.113(8) -0.036(11) 0.069(6) 0.016(10)
F7A 0.090(6) 0.164(11) 0.122(7) -0.063(8) 0.044(5) 0.032(7)
F8 0.075(9) 0.178(13) 0.173(12) -0.040(9) 0.044(8) 0.057(8)
F8A 0.067(5) 0.202(14) 0.140(8) -0.038(8) 0.004(5) 0.035(8)
F9 0.065(6) 0.165(11) 0.177(12) -0.060(11) 0.035(8) -0.030(7)
F9A 0.086(7) 0.143(8) 0.196(12) -0.030(9) 0.076(8) -0.023(6)
F10 0.166(16) 0.198(16) 0.087(8) -0.036(9) -0.059(10) 0.016(11)
F10A 0.168(16) 0.207(17) 0.059(5) -0.028(8) -0.030(9) 0.000(11)
F11 0.200(15) 0.174(12) 0.108(6) -0.077(7) -0.017(9) -0.065(8)
F11A 0.158(11) 0.199(14) 0.110(7) -0.055(8) -0.048(8) -0.042(8)
F12 0.177(16) 0.174(15) 0.070(5) -0.055(7) 0.028(8) -0.010(10)
F12A 0.185(19) 0.179(16) 0.096(8) -0.063(10) 0.002(11) 0.004(11)
N1 0.0382(16) 0.0367(17) 0.0403(17) -0.0015(14) 0.0065(13) -0.0003(13)
N2 0.0383(17) 0.0401(19) 0.0430(17) 0.0022(14) 0.0081(13) -0.0022(14)
C4 0.045(2) 0.055(2) 0.041(2) -0.0092(18) 0.0033(16) 0.0069(18)
C2 0.0355(18) 0.047(2) 0.0415(19) 0.0012(16) 0.0072(15) 0.0026(16)
C19 0.046(2) 0.056(2) 0.040(2) 0.0014(18) 0.0127(16) -0.0008(18)
C28 0.041(2) 0.051(2) 0.046(2) 0.0040(18) 0.0043(16) 0.0085(17)
C20 0.048(2) 0.055(2) 0.0363(19) 0.0025(17) 0.0134(16) -0.0034(18)
C12 0.0285(18) 0.059(2) 0.048(2) -0.0055(19) 0.0083(15) -0.0070(17)
C11 0.046(2) 0.053(2) 0.048(2) -0.0083(18) 0.0137(17) -0.0166(18)
C3 0.048(2) 0.057(2) 0.040(2) -0.0115(18) 0.0024(16) 0.0028(19)
C1 0.0350(19) 0.050(2) 0.044(2) -0.0019(17) 0.0102(15) -0.0064(17)
C29 0.049(2) 0.065(3) 0.051(2) -0.004(2) 0.0028(18) 0.011(2)
C33 0.048(2) 0.063(3) 0.063(3) -0.011(2) 0.0047(19) 0.016(2)
C27 0.048(2) 0.049(2) 0.050(2) 0.0087(18) 0.0077(17) 0.0074(18)
C21 0.070(3) 0.064(3) 0.044(2) 0.004(2) 0.000(2) -0.006(2)
C9 0.059(3) 0.067(3) 0.051(2) 0.000(2) 0.010(2) 0.013(2)
C23 0.074(3) 0.082(4) 0.046(2) -0.001(2) 0.001(2) 0.018(3)
C5 0.065(3) 0.060(3) 0.055(2) 0.000(2) 0.009(2) 0.019(2)
C17 0.051(2) 0.060(3) 0.064(3) -0.013(2) 0.000(2) 0.003(2)
C13 0.049(2) 0.056(3) 0.065(3) -0.008(2) 0.005(2) 0.002(2)
C8 0.069(3) 0.084(4) 0.059(3) -0.007(3) 0.027(2) 0.000(3)
C15 0.068(3) 0.116(5) 0.057(3) -0.027(3) 0.002(2) -0.003(3)
C16 0.069(3) 0.072(3) 0.083(3) -0.035(3) 0.000(3) 0.002(3)
C10 0.059(4) 0.135(7) 0.112(6) -0.033(5) 0.027(4) 0.012(4)
C7 0.049(3) 0.085(4) 0.068(3) -0.023(3) 0.015(2) 0.007(2)
C32 0.050(3) 0.059(3) 0.089(3) -0.013(3) -0.006(2) 0.003(2)
C6 0.060(3) 0.090(4) 0.077(3) -0.012(3) 0.004(2) 0.029(3)
C30 0.054(3) 0.098(4) 0.053(3) -0.004(3) 0.009(2) 0.017(3)
C14 0.067(3) 0.084(4) 0.065(3) 0.002(3) -0.015(2) 0.000(3)
C31 0.041(2) 0.083(3) 0.073(3) 0.007(3) 0.009(2) 0.002(2)
C25 0.066(3) 0.061(3) 0.051(2) -0.008(2) 0.004(2) -0.004(2)
C24 0.072(3) 0.093(4) 0.055(3) -0.011(3) -0.008(2) -0.001(3)
C22 0.095(4) 0.054(3) 0.054(3) 0.006(2) 0.006(2) 0.008(3)
C18 0.146(8) 0.159(9) 0.075(5) -0.044(6) -0.023(5) 0.003(7)
C34 0.051(3) 0.162(8) 0.117(6) -0.017(6) 0.011(4) -0.003(4)
C26 0.110(6) 0.145(8) 0.081(5) -0.015(5) -0.025(4) 0.048(6)

loop_
_atom_type_symbol
_atom_type_description
_atom_type_scat_dispersion_real
_atom_type_scat_dispersion_imag
_atom_type_scat_source
C C 0.0033 0.0016 'International Tables Vol C Tables 4.2.6.8 and 6.1.1.4'
H H 0.0000 0.0000 'International Tables Vol C Tables 4.2.6.8 and 6.1.1.4'
Cl Cl 0.1484 0.1585 'International Tables Vol C Tables 4.2.6.8 and 6.1.1.4'
Co Co 0.3494 0.9721 'International Tables Vol C Tables 4.2.6.8 and 6.1.1.4'
F F 0.0171 0.0103 'International Tables Vol C Tables 4.2.6.8 and 6.1.1.4'
N N 0.0061 0.0033 'International Tables Vol C Tables 4.2.6.8 and 6.1.1.4'

loop_
_geom_angle_atom_site_label_1
_geom_angle_atom_site_label_2
_geom_angle_atom_site_label_3
_geom_angle
Cl2 Co2 Cl1 113.54(5)
Cl2 Co2 Cl4 111.21(5)
Cl2 Co2 Cl13 108.19(5)
Cl4 Co2 Cl1 108.47(5)
Cl4 Co2 Cl13 105.77(5)
Cl13 Co2 Cl1 109.36(5)
C2 N1 H1 107(2)
C2 N1 C11 113.9(3)
C2 N1 C3 106.8(3)
C11 N1 H1 114(2)
C11 N1 C3 112.7(3)
C3 N1 H1 102(2)
C19 N2 H2 104(2)
C1 N2 H2 109(2)
C1 N2 C19 111.8(3)
C1 N2 C27 111.7(3)
C27 N2 H2 109(2)
C27 N2 C19 111.0(3)
C9 C4 C3 119.7(4)
C9 C4 C5 119.1(4)
C5 C4 C3 121.2(4)
N1 C2 H2A 108.9
N1 C2 H2B 108.9
N1 C2 C1 113.5(3)
H2A C2 H2B 107.7
C1 C2 H2A 108.9
C1 C2 H2B 108.9
N2 C19 H19A 108.8
N2 C19 H19B 108.8
H19A C19 H19B 107.7
C20 C19 N2 113.8(3)
C20 C19 H19A 108.8
C20 C19 H19B 108.8
C29 C28 C33 119.3(4)
C29 C28 C27 120.8(4)
C33 C28 C27 119.9(4)
C21 C20 C19 121.2(4)
C25 C20 C19 120.0(4)
C25 C20 C21 118.7(4)
C17 C12 C11 119.4(4)
C17 C12 C13 119.9(4)
C13 C12 C11 120.5(4)
N1 C11 C12 114.3(3)
N1 C11 H11A 108.7
N1 C11 H11B 108.7
C12 C11 H11A 108.7
C12 C11 H11B 108.7
H11A C11 H11B 107.6
N1 C3 H3A 108.8
N1 C3 H3B 108.8
C4 C3 N1 113.7(3)
C4 C3 H3A 108.8
C4 C3 H3B 108.8
H3A C3 H3B 107.7
N2 C1 C2 109.3(3)
N2 C1 H1A 109.8
N2 C1 H1B 109.8
C2 C1 H1A 109.8
C2 C1 H1B 109.8
H1A C1 H1B 108.3
C28 C29 H29 120.1
C28 C29 C30 119.9(4)
C30 C29 H29 120.1
C28 C33 H33 119.8
C32 C33 C28 120.3(4)
C32 C33 H33 119.8
N2 C27 H27A 109.1
N2 C27 H27B 109.1
C28 C27 N2 112.4(3)
C28 C27 H27A 109.1
C28 C27 H27B 109.1
H27A C27 H27B 107.8
C20 C21 H21 119.4
C20 C21 C22 121.2(4)
C22 C21 H21 119.4
C4 C9 H9 119.6
C4 C9 C8 120.8(4)
C8 C9 H9 119.6
C24 C23 C26 121.3(6)
C22 C23 C24 119.6(4)
C22 C23 C26 119.1(6)
C4 C5 H5 120.5
C4 C5 C6 119.1(4)
C6 C5 H5 120.5
C12 C17 H17 119.8
C12 C17 C16 120.5(4)
C16 C17 H17 119.8
C12 C13 H13 120.1
C12 C13 C14 119.8(4)
C14 C13 H13 120.1
C9 C8 H8 120.1
C7 C8 C9 119.9(5)
C7 C8 H8 120.1
C16 C15 C18 118.9(7)
C14 C15 C16 121.0(4)
C14 C15 C18 120.0(7)
C17 C16 C15 119.1(5)
C17 C16 H16 120.5
C15 C16 H16 120.5
F7 C10 F8 106.9(15)
F7 C10 F9 116.9(16)
F7 C10 C7 111.2(13)
F7A C10 F9A 102.1(13)
F7A C10 C7 115.0(10)
F8 C10 C7 111.5(13)
F8A C10 F7A 106.1(12)
F8A C10 F9A 107.9(12)
F8A C10 C7 113.4(11)
F9 C10 F8 100.4(13)
F9 C10 C7 109.5(9)
F9A C10 C7 111.4(8)
C8 C7 C10 118.6(6)
C8 C7 C6 120.0(4)
C6 C7 C10 121.3(5)
C33 C32 H32 120.1
C31 C32 C33 119.7(4)
C31 C32 H32 120.1
C5 C6 H6 119.5
C7 C6 C5 121.0(4)
C7 C6 H6 119.5
C29 C30 H30 120.1
C31 C30 C29 119.7(4)
C31 C30 H30 120.1
C13 C14 H14 120.2
C15 C14 C13 119.6(5)
C15 C14 H14 120.2
C32 C31 C34 118.9(5)
C30 C31 C32 120.9(4)
C30 C31 C34 120.2(5)
C20 C25 H25 120.0
C24 C25 C20 119.9(5)
C24 C25 H25 120.0
C23 C24 C25 121.2(5)
C23 C24 H24 119.4
C25 C24 H24 119.4
C21 C22 H22 120.3
C23 C22 C21 119.4(4)
C23 C22 H22 120.3
F10 C18 F11 110.1(14)
F10 C18 F12 110.2(19)
F10 C18 C15 118.5(15)
F10A C18 C15 109.2(12)
F11 C18 F12 96.2(15)
F11 C18 C15 114.5(10)
F11A C18 F10A 105.9(14)
F11A C18 C15 109.5(10)
F12 C18 C15 104.7(10)
F12A C18 F10A 103(2)
F12A C18 F11A 109.8(14)
F12A C18 C15 118.6(15)
F1 C34 F2 105.4(12)
F1 C34 F3 112.7(12)
F1 C34 C31 118.8(11)
F1A C34 F3A 102.5(13)
F1A C34 C31 107.9(11)
F2 C34 C31 106.4(7)
F2A C34 F1A 108.9(16)
F2A C34 F3A 109.7(13)
F2A C34 C31 118.7(12)
F3 C34 F2 95.8(9)
F3 C34 C31 114.4(7)
F3A C34 C31 108.0(7)
F4 C26 F6 105.0(11)
F4 C26 C23 113.8(8)
F4A C26 F5A 116.8(19)
F4A C26 F6A 100.3(17)
F4A C26 C23 117.5(12)
F5 C26 F4 111.2(11)
F5 C26 F6 103.1(11)
F5 C26 C23 113.6(8)
F5A C26 F6A 99.5(15)
F5A C26 C23 110.2(11)
F6 C26 C23 109.2(8)
F6A C26 C23 110.3(11)

loop_
_geom_bond_atom_site_label_1
_geom_bond_atom_site_label_2
_geom_bond_distance
Co2 Cl1 2.2899(13)
Co2 Cl2 2.2435(13)
Co2 Cl4 2.2694(13)
Co2 Cl13 2.2884(13)
F1 C34 1.26(2)
F1A C34 1.37(3)
F2 C34 1.461(14)
F2A C34 1.146(17)
F3 C34 1.339(13)
F3A C34 1.396(16)
F4 C26 1.352(13)
F4A C26 1.18(2)
F5 C26 1.313(14)
F5A C26 1.29(2)
F6 C26 1.355(14)
F6A C26 1.39(2)
F7 C10 1.27(3)
F7A C10 1.34(2)
F8 C10 1.37(3)
F8A C10 1.30(2)
F9 C10 1.31(2)
F9A C10 1.382(16)
F10 C18 1.25(3)
F10A C18 1.42(3)
F11 C18 1.349(19)
F11A C18 1.378(18)
F12 C18 1.50(3)
F12A C18 1.18(3)
N1 H1 0.86(4)
N1 C2 1.501(4)
N1 C11 1.503(4)
N1 C3 1.533(4)
N2 H2 0.84(3)
N2 C19 1.519(4)
N2 C1 1.504(4)
N2 C27 1.518(5)
C4 C3 1.490(5)
C4 C9 1.381(6)
C4 C5 1.391(5)
C2 H2A 0.9900
C2 H2B 0.9900
C2 C1 1.525(5)
C19 H19A 0.9900
C19 H19B 0.9900
C19 C20 1.496(5)
C28 C29 1.386(5)
C28 C33 1.387(6)
C28 C27 1.505(5)
C20 C21 1.381(6)
C20 C25 1.377(5)
C12 C11 1.512(5)
C12 C17 1.370(6)
C12 C13 1.380(6)
C11 H11A 0.9900
C11 H11B 0.9900
C3 H3A 0.9900
C3 H3B 0.9900
C1 H1A 0.9900
C1 H1B 0.9900
C29 H29 0.9500
C29 C30 1.395(6)
C33 H33 0.9500
C33 C32 1.382(6)
C27 H27A 0.9900
C27 H27B 0.9900
C21 H21 0.9500
C21 C22 1.387(6)
C9 H9 0.9500
C9 C8 1.386(6)
C23 C24 1.372(7)
C23 C22 1.369(7)
C23 C26 1.491(8)
C5 H5 0.9500
C5 C6 1.392(6)
C17 H17 0.9500
C17 C16 1.378(6)
C13 H13 0.9500
C13 C14 1.387(6)
C8 H8 0.9500
C8 C7 1.366(7)
C15 C16 1.383(7)
C15 C14 1.358(8)
C15 C18 1.501(8)
C16 H16 0.9500
C10 C7 1.497(7)
C7 C6 1.366(7)
C32 H32 0.9500
C32 C31 1.373(6)
C6 H6 0.9500
C30 H30 0.9500
C30 C31 1.367(7)
C14 H14 0.9500
C31 C34 1.507(8)
C25 H25 0.9500
C25 C24 1.376(6)
C24 H24 0.9500
C22 H22 0.9500

loop_
_geom_torsion_atom_site_label_1
_geom_torsion_atom_site_label_2
_geom_torsion_atom_site_label_3
_geom_torsion_atom_site_label_4
_geom_torsion
F7 C10 C7 C8 -47.7(16)
F7 C10 C7 C6 128.6(16)
F7A C10 C7 C8 -73.4(14)
F7A C10 C7 C6 102.8(14)
F8 C10 C7 C8 -166.9(14)
F8 C10 C7 C6 9.4(16)
F8A C10 C7 C8 164.2(12)
F8A C10 C7 C6 -19.6(14)
F9 C10 C7 C8 83.0(17)
F9 C10 C7 C6 -100.8(17)
F9A C10 C7 C8 42.2(14)
F9A C10 C7 C6 -141.6(13)
N1 C2 C1 N2 -154.6(3)
N2 C19 C20 C21 -70.5(5)
N2 C19 C20 C25 110.0(4)
C4 C9 C8 C7 -2.2(7)
C4 C5 C6 C7 -0.4(7)
C2 N1 C11 C12 75.5(4)
C2 N1 C3 C4 168.9(3)
C19 N2 C1 C2 174.7(3)
C19 N2 C27 C28 -60.5(4)
C19 C20 C21 C22 179.8(4)
C19 C20 C25 C24 178.8(4)
C28 C29 C30 C31 -0.1(7)
C28 C33 C32 C31 0.4(7)
C20 C21 C22 C23 2.1(7)
C20 C25 C24 C23 0.6(7)
C12 C17 C16 C15 -0.6(7)
C12 C13 C14 C15 0.7(7)
C11 N1 C2 C1 -68.7(4)
C11 N1 C3 C4 43.1(5)
C11 C12 C17 C16 -176.4(4)
C11 C12 C13 C14 176.3(4)
C3 N1 C2 C1 166.2(3)
C3 N1 C11 C12 -162.7(3)
C3 C4 C9 C8 178.3(4)
C3 C4 C5 C6 -177.0(4)
C1 N2 C19 C20 -47.3(4)
C1 N2 C27 C28 174.1(3)
C29 C28 C33 C32 -3.3(6)
C29 C28 C27 N2 96.8(4)
C29 C30 C31 C32 -2.8(7)
C29 C30 C31 C34 176.6(5)
C33 C28 C29 C30 3.1(6)
C33 C28 C27 N2 -82.7(4)
C33 C32 C31 C30 2.7(7)
C33 C32 C31 C34 -176.8(6)
C27 N2 C19 C20 -172.6(3)
C27 N2 C1 C2 -60.4(4)
C27 C28 C29 C30 -176.4(4)
C27 C28 C33 C32 176.3(4)
C21 C20 C25 C24 -0.7(6)
C9 C4 C3 N1 -108.3(4)
C9 C4 C5 C6 3.0(6)
C9 C8 C7 C10 -179.0(5)
C9 C8 C7 C6 4.7(7)
C5 C4 C3 N1 71.7(5)
C5 C4 C9 C8 -1.7(6)
C17 C12 C11 N1 -127.7(4)
C17 C12 C13 C14 0.9(6)
C13 C12 C11 N1 56.9(5)
C13 C12 C17 C16 -0.9(6)
C8 C7 C6 C5 -3.5(8)
C16 C15 C14 C13 -2.2(8)
C16 C15 C18 F10 -164.5(15)
C16 C15 C18 F10A 165.3(12)
C16 C15 C18 F11 -31.9(15)
C16 C15 C18 F11A -79.2(13)
C16 C15 C18 F12 72.2(14)
C16 C15 C18 F12A 48.0(19)
C10 C7 C6 C5 -179.6(5)
C32 C31 C34 F1 156.4(12)
C32 C31 C34 F1A -176.3(12)
C32 C31 C34 F2 -85.0(9)
C32 C31 C34 F2A -51.9(17)
C32 C31 C34 F3 19.4(13)
C32 C31 C34 F3A 73.7(12)
C30 C31 C34 F1 -23.0(15)
C30 C31 C34 F1A 4.3(15)
C30 C31 C34 F2 95.5(9)
C30 C31 C34 F2A 128.6(16)
C30 C31 C34 F3 -160.1(10)
C30 C31 C34 F3A -105.8(11)
C14 C15 C16 C17 2.2(8)
C14 C15 C18 F10 12.6(19)
C14 C15 C18 F10A -17.6(16)
C14 C15 C18 F11 145.2(12)
C14 C15 C18 F11A 97.9(12)
C14 C15 C18 F12 -110.7(13)
C14 C15 C18 F12A -135.0(17)
C25 C20 C21 C22 -0.7(6)
C24 C23 C22 C21 -2.2(7)
C24 C23 C26 F4 150.9(9)
C24 C23 C26 F4A -147(2)
C24 C23 C26 F5 22.3(16)
C24 C23 C26 F5A 75.7(18)
C24 C23 C26 F6 -92.2(12)
C24 C23 C26 F6A -33.1(17)
C22 C23 C24 C25 0.9(8)
C22 C23 C26 F4 -28.9(12)
C22 C23 C26 F4A 33(3)
C22 C23 C26 F5 -157.5(12)
C22 C23 C26 F5A -104.0(17)
C22 C23 C26 F6 88.1(13)
C22 C23 C26 F6A 147.2(15)
C18 C15 C16 C17 179.2(6)
C18 C15 C14 C13 -179.2(6)
C26 C23 C24 C25 -178.9(6)
C26 C23 C22 C21 177.6(6)

loop_
_smtbx_masks_void_nr
_smtbx_masks_void_average_x
_smtbx_masks_void_average_y
_smtbx_masks_void_average_z
_smtbx_masks_void_volume
_smtbx_masks_void_count_electrons
1 0.500 0.000 0.500 108.7 5.6
2 0.500 0.500 1.000 108.7 5.6
